data_8104590
loop_
_publ_author_name
'Wang, Li-Hua'
'Wang, Zi-Jian'
'Ouyang, Jian'
'Tai, Xi-Shi'

_publ_section_title
;
 The crystal structure of bis(6-phenylpyridine-2-carboxylate-\k2
 N,O)-(2,2&#x2032;-bipyridine-\k2 N,N&#x2032;)zinc(II) monohydrate,
 C34H26N4O5Zn
;
_journal_issue 6
_journal_name_full 'Zeitschrift f\"ur Kristallographie - New Crystal Structures'
_journal_page_first 1297
_journal_page_last 1299
_journal_paper_doi 10.1515/ncrs-2021-0312
_journal_volume 236
_journal_year 2021
_chemical_formula_moiety 'C34 H24 N4 O4 Zn, H2 O'
_chemical_formula_sum 'C34 H26 N4 O5 Zn'
_chemical_formula_weight 635.96
_space_group_crystal_system monoclinic
_space_group_IT_number 15
_space_group_name_Hall '-C 2yc'
_space_group_name_H-M_alt 'C 1 2/c 1'
_atom_sites_solution_hydrogens mixed
_atom_sites_solution_primary direct
_cell_angle_alpha 90
_cell_angle_beta 106.837(6)
_cell_angle_gamma 90
_cell_formula_units_Z 8
_cell_length_a 29.3891(18)
_cell_length_b 10.3260(5)
_cell_length_c 19.9101(11)
_cell_measurement_reflns_used 5233
_cell_measurement_temperature 199.99(10)
_cell_measurement_theta_max 28.9140
_cell_measurement_theta_min 2.8320
_cell_volume 5783.1(6)
_computing_cell_refinement 'CrysAlisPro 1.171.38.43f (Rigaku OD, 2015)'
_computing_data_collection 'CrysAlisPro 1.171.38.43f (Rigaku OD, 2015)'
_computing_data_reduction 'CrysAlisPro 1.171.38.43f (Rigaku OD, 2015)'
_computing_molecular_graphics 'Olex2 1.3-alpha (Dolomanov et al., 2009)'
_computing_publication_material 'Olex2 1.3-alpha (Dolomanov et al., 2009)'
_computing_structure_refinement 'SHELXL 2018/3 (Sheldrick, 2015)'
_computing_structure_solution 'SHELXS  (Sheldrick, 2008)'
_diffrn_ambient_environment N~2~
_diffrn_ambient_temperature 199.99(10)
_diffrn_detector 'CCD plate'
_diffrn_detector_area_resol_mean 5.2684
_diffrn_detector_type AtlasS2
_diffrn_measured_fraction_theta_full 1.000
_diffrn_measured_fraction_theta_max 1.000
_diffrn_measurement_details
;
List of Runs (angles in degrees, time in seconds):

  # Type    Start    End  Width  t~exp~   \w     \q     \k     \f   Frames
--------------------------------------------------------------------------
  1  \w    -12.00  26.00   1.00    4.00    --  -11.27 -99.00-120.00   38
  2  \w    -15.00  53.00   1.00    4.00    --   11.90 -99.00  30.00   68
  3  \w     59.00  86.00   1.00    4.00    --   11.90  38.00-150.00   27
  4  \w    -82.00  -2.00   1.00    4.00    --  -11.27 -38.00  90.00   80
;
_diffrn_measurement_device 'four-circle diffractometer'
_diffrn_measurement_device_type 'SuperNova, Dual, Cu at zero, AtlasS2'
_diffrn_measurement_method '\w scans'
_diffrn_orient_matrix_type 'CrysAlisPro convention (1999,Acta A55,543-557)'
_diffrn_orient_matrix_UB_11 0.0180877500
_diffrn_orient_matrix_UB_12 -0.0476021500
_diffrn_orient_matrix_UB_13 0.0104958000
_diffrn_orient_matrix_UB_21 -0.0174720500
_diffrn_orient_matrix_UB_22 -0.0480000500
_diffrn_orient_matrix_UB_23 -0.0013430000
_diffrn_orient_matrix_UB_31 -0.0016787500
_diffrn_orient_matrix_UB_32 -0.0120954500
_diffrn_orient_matrix_UB_33 -0.0357255000
_diffrn_radiation_monochromator mirror
_diffrn_radiation_probe x-ray
_diffrn_radiation_type 'Mo K\a'
_diffrn_radiation_wavelength 0.71073
_diffrn_reflns_av_R_equivalents 0.0293
_diffrn_reflns_av_unetI/netI 0.0388
_diffrn_reflns_Laue_measured_fraction_full 1.000
_diffrn_reflns_Laue_measured_fraction_max 1.000
_diffrn_reflns_limit_h_max 34
_diffrn_reflns_limit_h_min -34
_diffrn_reflns_limit_k_max 9
_diffrn_reflns_limit_k_min -12
_diffrn_reflns_limit_l_max 23
_diffrn_reflns_limit_l_min -22
_diffrn_reflns_number 13471
_diffrn_reflns_point_group_measured_fraction_full 1.000
_diffrn_reflns_point_group_measured_fraction_max 1.000
_diffrn_reflns_theta_full 24.998
_diffrn_reflns_theta_max 24.998
_diffrn_reflns_theta_min 2.101
_diffrn_source 'micro-focus sealed X-ray tube'
_diffrn_source_type 'SuperNova (Mo) X-ray Source'
_exptl_absorpt_coefficient_mu 0.900
_exptl_absorpt_correction_T_max 1.00000
_exptl_absorpt_correction_T_min 0.68149
_exptl_absorpt_correction_type multi-scan
_exptl_absorpt_process_details
;
CrysAlisPro 1.171.38.43f (Rigaku Oxford Diffraction, 2015)
Empirical absorption correction using spherical harmonics,
 implemented in SCALE3 ABSPACK scaling algorithm.
;
_exptl_crystal_colour colourless
_exptl_crystal_colour_primary colourless
_exptl_crystal_density_diffrn 1.461
_exptl_crystal_description block
_exptl_crystal_F_000 2624
_exptl_crystal_size_max 0.14
_exptl_crystal_size_mid 0.12
_exptl_crystal_size_min 0.11
_refine_diff_density_max 0.220
_refine_diff_density_min -0.357
_refine_diff_density_rms 0.056
_refine_ls_extinction_coef .
_refine_ls_extinction_method none
_refine_ls_goodness_of_fit_ref 1.070
_refine_ls_hydrogen_treatment constr
_refine_ls_matrix_type full
_refine_ls_number_parameters 400
_refine_ls_number_reflns 5096
_refine_ls_number_restraints 0
_refine_ls_restrained_S_all 1.070
_refine_ls_R_factor_all 0.0434
_refine_ls_R_factor_gt 0.0334
_refine_ls_shift/su_max 0.002
_refine_ls_shift/su_mean 0.000
_refine_ls_structure_factor_coef Fsqd
_refine_ls_weighting_details 'w=1/[\s^2^(Fo^2^)+(0.0290P)^2^+3.6539P] where P=(Fo^2^+2Fc^2^)/3'
_refine_ls_weighting_scheme calc
_refine_ls_wR_factor_gt 0.0715
_refine_ls_wR_factor_ref 0.0759
_reflns_Friedel_coverage 0.000
_reflns_Friedel_fraction_full .
_reflns_Friedel_fraction_max .
_reflns_number_gt 4316
_reflns_number_total 5096
_reflns_threshold_expression 'I > 2\s(I)'
_cod_data_source_file suppl_j_ncrs-2021-0312_suppl.cif
_cod_data_source_block f02
_cod_database_code 8104590
_shelx_space_group_comment
;
The symmetry employed for this shelxl refinement is uniquely defined
by the following loop, which should always be used as a source of
symmetry information in preference to the above space-group names.
They are only intended as comments.
;
_reflns_odcompleteness_completeness 99.95
_reflns_odcompleteness_iscentric 1
_reflns_odcompleteness_theta 26.32
_olex2_refinement_description
;
1. Fixed Uiso
 At 1.2 times of:
  All C(H) groups
 At 1.5 times of:
  All O(H,H) groups
2.a Free rotating group:
 O5(H5A,H5B)
2.b Aromatic/amide H refined with riding coordinates:
 C2(H2), C3(H3), C4(H4), C5(H5), C6(H6), C8(H8), C9(H9), C10(H10), C13(H13),
 C14(H14), C15(H15), C16(H16), C19(H19), C20(H20), C21(H21), C22(H22), C25(H25),
  C26(H26), C27(H27), C30(H30), C31(H31), C32(H32), C33(H33), C34(H34)
;

loop_
_space_group_symop_operation_xyz
'x, y, z'
'-x, y, -z+1/2'
'x+1/2, y+1/2, z'
'-x+1/2, y+1/2, -z+1/2'
'-x, -y, -z'
'x, -y, z-1/2'
'-x+1/2, -y+1/2, -z'
'x+1/2, -y+1/2, z-1/2'

loop_
_atom_site_label
_atom_site_type_symbol
_atom_site_fract_x
_atom_site_fract_y
_atom_site_fract_z
_atom_site_U_iso_or_equiv
_atom_site_adp_type
_atom_site_occupancy
_atom_site_site_symmetry_order
_atom_site_calc_flag
_atom_site_refinement_flags_posn
_atom_site_refinement_flags_adp
_atom_site_refinement_flags_occupancy
_atom_site_disorder_assembly
_atom_site_disorder_group
Zn1 Zn 0.62131(2) 0.43010(2) 0.69251(2) 0.02110(9) Uani 1 1 d . . . . .
O1 O 0.61301(5) 0.50693(15) 0.59526(7) 0.0284(4) Uani 1 1 d . . . . .
O2 O 0.63959(6) 0.49391(18) 0.50125(8) 0.0379(4) Uani 1 1 d . . . . .
O3 O 0.63571(5) 0.59258(14) 0.75338(8) 0.0269(4) Uani 1 1 d . . . . .
O4 O 0.60628(6) 0.77589(15) 0.78246(8) 0.0314(4) Uani 1 1 d . . . . .
N1 N 0.54826(6) 0.51672(17) 0.67644(9) 0.0200(4) Uani 1 1 d . . . . .
N2 N 0.62764(6) 0.30605(17) 0.78023(9) 0.0222(4) Uani 1 1 d . . . . .
N3 N 0.61256(6) 0.23249(18) 0.64736(9) 0.0229(4) Uani 1 1 d . . . . .
N4 N 0.69599(6) 0.41319(16) 0.67950(9) 0.0194(4) Uani 1 1 d . . . . .
C1 C 0.49824(7) 0.3454(2) 0.61133(11) 0.0255(5) Uani 1 1 d . . . . .
C2 C 0.51094(8) 0.2502(2) 0.66254(13) 0.0315(6) Uani 1 1 d . . . . .
H2 H 0.524628 0.273600 0.709147 0.038 Uiso 1 1 calc R U . . .
C3 C 0.50341(9) 0.1208(3) 0.64482(15) 0.0429(7) Uani 1 1 d . . . . .
H3 H 0.511809 0.057497 0.679425 0.051 Uiso 1 1 calc R U . . .
C4 C 0.48346(10) 0.0862(3) 0.57588(17) 0.0520(8) Uani 1 1 d . . . . .
H4 H 0.478621 -0.000802 0.563893 0.062 Uiso 1 1 calc R U . . .
C5 C 0.47058(10) 0.1798(3) 0.52431(15) 0.0500(8) Uani 1 1 d . . . . .
H5 H 0.457420 0.155557 0.477721 0.060 Uiso 1 1 calc R U . . .
C6 C 0.47717(9) 0.3097(3) 0.54173(13) 0.0370(6) Uani 1 1 d . . . . .
H6 H 0.467599 0.372814 0.507161 0.044 Uiso 1 1 calc R U . . .
C7 C 0.50583(7) 0.4835(2) 0.63127(11) 0.0228(5) Uani 1 1 d . . . . .
C8 C 0.47035(8) 0.5748(2) 0.60564(12) 0.0309(6) Uani 1 1 d . . . . .
H8 H 0.441740 0.550460 0.573676 0.037 Uiso 1 1 calc R U . . .
C9 C 0.47769(8) 0.7011(2) 0.62771(13) 0.0350(6) Uani 1 1 d . . . . .
H9 H 0.454351 0.763325 0.610490 0.042 Uiso 1 1 calc R U . . .
C10 C 0.52019(8) 0.7341(2) 0.67578(12) 0.0307(6) Uani 1 1 d . . . . .
H10 H 0.525476 0.818331 0.692874 0.037 Uiso 1 1 calc R U . . .
C11 C 0.55468(7) 0.6407(2) 0.69812(10) 0.0214(5) Uani 1 1 d . . . . .
C12 C 0.60258(8) 0.6734(2) 0.74878(11) 0.0231(5) Uani 1 1 d . . . . .
C13 C 0.62941(8) 0.3478(2) 0.84450(11) 0.0289(5) Uani 1 1 d . . . . .
H13 H 0.629834 0.436527 0.852614 0.035 Uiso 1 1 calc R U . . .
C14 C 0.63062(9) 0.2648(3) 0.89928(12) 0.0373(6) Uani 1 1 d . . . . .
H14 H 0.631501 0.296769 0.943310 0.045 Uiso 1 1 calc R U . . .
C15 C 0.63048(9) 0.1341(3) 0.88725(13) 0.0408(7) Uani 1 1 d . . . . .
H15 H 0.631529 0.076126 0.923389 0.049 Uiso 1 1 calc R U . . .
C16 C 0.62880(9) 0.0890(2) 0.82153(12) 0.0332(6) Uani 1 1 d . . . . .
H16 H 0.628625 0.000476 0.812770 0.040 Uiso 1 1 calc R U . . .
C17 C 0.62736(7) 0.1774(2) 0.76868(11) 0.0221(5) Uani 1 1 d . . . . .
C18 C 0.62397(7) 0.1376(2) 0.69596(11) 0.0232(5) Uani 1 1 d . . . . .
C19 C 0.63141(9) 0.0113(2) 0.67787(13) 0.0349(6) Uani 1 1 d . . . . .
H19 H 0.639180 -0.052976 0.712011 0.042 Uiso 1 1 calc R U . . .
C20 C 0.62719(9) -0.0178(3) 0.60898(14) 0.0436(7) Uani 1 1 d . . . . .
H20 H 0.632753 -0.101656 0.596159 0.052 Uiso 1 1 calc R U . . .
C21 C 0.61467(9) 0.0782(3) 0.55926(13) 0.0394(6) Uani 1 1 d . . . . .
H21 H 0.611406 0.060489 0.512292 0.047 Uiso 1 1 calc R U . . .
C22 C 0.60707(8) 0.2010(2) 0.58044(11) 0.0307(6) Uani 1 1 d . . . . .
H22 H 0.597655 0.265193 0.546507 0.037 Uiso 1 1 calc R U . . .
C23 C 0.64424(8) 0.4806(2) 0.56483(11) 0.0256(5) Uani 1 1 d . . . . .
C24 C 0.69087(7) 0.4252(2) 0.61022(11) 0.0223(5) Uani 1 1 d . . . . .
C25 C 0.72567(8) 0.3885(2) 0.58015(12) 0.0312(6) Uani 1 1 d . . . . .
H25 H 0.721263 0.400063 0.532367 0.037 Uiso 1 1 calc R U . . .
C26 C 0.76693(8) 0.3344(3) 0.62185(13) 0.0356(6) Uani 1 1 d . . . . .
H26 H 0.790594 0.307004 0.602605 0.043 Uiso 1 1 calc R U . . .
C27 C 0.77262(8) 0.3217(2) 0.69272(12) 0.0304(6) Uani 1 1 d . . . . .
H27 H 0.800237 0.284952 0.721751 0.036 Uiso 1 1 calc R U . . .
C28 C 0.73697(7) 0.3638(2) 0.72081(11) 0.0219(5) Uani 1 1 d . . . . .
C29 C 0.74529(7) 0.3629(2) 0.79792(11) 0.0237(5) Uani 1 1 d . . . . .
C30 C 0.73529(8) 0.4723(2) 0.83122(11) 0.0291(5) Uani 1 1 d . . . . .
H30 H 0.720988 0.543326 0.804671 0.035 Uiso 1 1 calc R U . . .
C31 C 0.74636(9) 0.4771(3) 0.90346(12) 0.0381(6) Uani 1 1 d . . . . .
H31 H 0.740133 0.551937 0.925236 0.046 Uiso 1 1 calc R U . . .
C32 C 0.76653(9) 0.3718(3) 0.94349(12) 0.0404(7) Uani 1 1 d . . . . .
H32 H 0.773620 0.375257 0.992109 0.048 Uiso 1 1 calc R U . . .
C33 C 0.77612(10) 0.2620(3) 0.91141(13) 0.0431(7) Uani 1 1 d . . . . .
H33 H 0.789444 0.190381 0.938273 0.052 Uiso 1 1 calc R U . . .
C34 C 0.76599(9) 0.2575(2) 0.83893(12) 0.0370(6) Uani 1 1 d . . . . .
H34 H 0.773122 0.183233 0.817547 0.044 Uiso 1 1 calc R U . . .
O5 O 0.63939(7) 0.7549(2) 0.93091(9) 0.0536(5) Uani 1 1 d G . . . .
H5A H 0.630054 0.748931 0.886422 0.080 Uiso 1 1 d G U . . .
H5B H 0.639956 0.677169 0.945226 0.080 Uiso 1 1 d G U . . .

loop_
_atom_site_aniso_label
_atom_site_aniso_U_11
_atom_site_aniso_U_22
_atom_site_aniso_U_33
_atom_site_aniso_U_23
_atom_site_aniso_U_13
_atom_site_aniso_U_12
Zn1 0.02304(15) 0.01781(15) 0.02199(14) 0.00088(11) 0.00578(11) 0.00162(11)
O1 0.0232(9) 0.0330(10) 0.0284(8) 0.0106(7) 0.0066(7) 0.0076(7)
O2 0.0371(10) 0.0547(12) 0.0203(8) 0.0115(8) 0.0059(7) 0.0009(9)
O3 0.0204(8) 0.0196(8) 0.0355(9) -0.0044(7) -0.0002(7) 0.0023(7)
O4 0.0366(10) 0.0200(9) 0.0347(9) -0.0074(7) 0.0058(8) -0.0015(8)
N1 0.0184(10) 0.0205(10) 0.0211(9) 0.0001(8) 0.0058(8) -0.0008(8)
N2 0.0236(10) 0.0211(10) 0.0215(9) -0.0004(8) 0.0058(8) -0.0004(8)
N3 0.0224(10) 0.0235(11) 0.0228(9) -0.0022(8) 0.0064(8) -0.0027(8)
N4 0.0193(10) 0.0162(10) 0.0217(9) 0.0009(8) 0.0045(8) 0.0001(8)
C1 0.0159(11) 0.0276(13) 0.0331(12) -0.0041(11) 0.0074(10) -0.0021(10)
C2 0.0222(13) 0.0310(14) 0.0402(14) -0.0034(12) 0.0075(11) -0.0050(11)
C3 0.0358(16) 0.0291(15) 0.0645(19) 0.0014(14) 0.0158(14) -0.0040(13)
C4 0.0446(18) 0.0319(17) 0.083(2) -0.0222(17) 0.0239(17) -0.0118(14)
C5 0.0446(18) 0.053(2) 0.0513(17) -0.0265(16) 0.0121(14) -0.0145(15)
C6 0.0336(15) 0.0420(16) 0.0342(13) -0.0073(12) 0.0081(11) -0.0077(12)
C7 0.0203(12) 0.0270(13) 0.0216(11) 0.0002(10) 0.0070(9) -0.0013(10)
C8 0.0187(12) 0.0361(15) 0.0344(13) 0.0029(11) 0.0025(10) 0.0013(11)
C9 0.0262(14) 0.0284(14) 0.0470(15) 0.0062(12) 0.0053(12) 0.0102(11)
C10 0.0312(14) 0.0194(13) 0.0412(14) -0.0005(11) 0.0100(11) 0.0044(11)
C11 0.0213(12) 0.0207(12) 0.0230(11) -0.0003(10) 0.0079(9) -0.0002(10)
C12 0.0258(13) 0.0188(12) 0.0244(11) 0.0029(10) 0.0069(10) -0.0020(10)
C13 0.0326(14) 0.0278(13) 0.0263(12) -0.0032(10) 0.0082(10) -0.0028(11)
C14 0.0455(16) 0.0436(17) 0.0236(12) -0.0006(12) 0.0115(11) -0.0074(13)
C15 0.0535(18) 0.0375(16) 0.0305(14) 0.0109(12) 0.0106(13) -0.0075(14)
C16 0.0412(15) 0.0230(13) 0.0330(13) 0.0033(11) 0.0071(11) -0.0037(12)
C17 0.0200(12) 0.0180(12) 0.0271(11) 0.0007(10) 0.0048(9) -0.0007(10)
C18 0.0191(12) 0.0216(13) 0.0283(12) -0.0010(10) 0.0058(9) -0.0001(10)
C19 0.0375(15) 0.0252(14) 0.0395(14) -0.0024(12) 0.0069(12) 0.0043(12)
C20 0.0475(17) 0.0330(16) 0.0510(17) -0.0172(14) 0.0154(14) 0.0056(13)
C21 0.0460(16) 0.0425(17) 0.0324(14) -0.0146(13) 0.0155(12) -0.0064(14)
C22 0.0336(14) 0.0343(15) 0.0251(12) -0.0049(11) 0.0097(10) -0.0069(12)
C23 0.0260(13) 0.0237(13) 0.0259(12) 0.0043(10) 0.0054(10) -0.0044(10)
C24 0.0221(12) 0.0209(12) 0.0240(11) 0.0000(10) 0.0070(9) -0.0030(10)
C25 0.0302(14) 0.0394(15) 0.0269(12) -0.0033(11) 0.0129(11) -0.0043(12)
C26 0.0247(13) 0.0425(16) 0.0425(14) -0.0100(13) 0.0142(11) 0.0014(12)
C27 0.0192(12) 0.0305(14) 0.0382(14) -0.0055(11) 0.0032(10) 0.0037(11)
C28 0.0205(12) 0.0143(11) 0.0282(12) -0.0017(10) 0.0027(10) -0.0012(10)
C29 0.0188(12) 0.0229(13) 0.0253(11) 0.0007(10) 0.0001(9) 0.0011(10)
C30 0.0277(13) 0.0282(14) 0.0283(12) 0.0034(11) 0.0031(10) 0.0076(11)
C31 0.0443(16) 0.0389(16) 0.0304(13) -0.0036(12) 0.0097(12) 0.0090(13)
C32 0.0436(16) 0.0511(18) 0.0238(12) 0.0062(12) 0.0056(11) 0.0031(14)
C33 0.0502(18) 0.0365(16) 0.0355(14) 0.0147(13) 0.0012(13) 0.0073(14)
C34 0.0422(16) 0.0278(14) 0.0360(14) 0.0016(12) 0.0033(12) 0.0078(12)
O5 0.0473(12) 0.0792(15) 0.0341(10) -0.0040(10) 0.0115(10) -0.0222(12)

loop_
_atom_type_symbol
_atom_type_description
_atom_type_scat_dispersion_real
_atom_type_scat_dispersion_imag
_atom_type_scat_source
C C 0.0033 0.0016 'International Tables Vol C Tables 4.2.6.8 and 6.1.1.4'
H H 0.0000 0.0000 'International Tables Vol C Tables 4.2.6.8 and 6.1.1.4'
N N 0.0061 0.0033 'International Tables Vol C Tables 4.2.6.8 and 6.1.1.4'
O O 0.0106 0.0060 'International Tables Vol C Tables 4.2.6.8 and 6.1.1.4'
Zn Zn 0.2839 1.4301 'International Tables Vol C Tables 4.2.6.8 and 6.1.1.4'

loop_
_geom_angle_atom_site_label_1
_geom_angle_atom_site_label_2
_geom_angle_atom_site_label_3
_geom_angle
_geom_angle_site_symmetry_1
_geom_angle_site_symmetry_3
O1 Zn1 O3 101.02(6) . .
O1 Zn1 N1 82.20(6) . .
O1 Zn1 N2 165.87(7) . .
O1 Zn1 N3 90.30(6) . .
O1 Zn1 N4 77.14(6) . .
O3 Zn1 N1 77.52(6) . .
O3 Zn1 N2 93.07(6) . .
O3 Zn1 N3 168.02(6) . .
O3 Zn1 N4 95.12(6) . .
N1 Zn1 N4 156.34(6) . .
N2 Zn1 N1 101.99(6) . .
N2 Zn1 N3 75.58(6) . .
N2 Zn1 N4 100.83(6) . .
N3 Zn1 N1 108.25(6) . .
N3 Zn1 N4 83.47(6) . .
C23 O1 Zn1 117.79(14) . .
C12 O3 Zn1 118.45(14) . .
C7 N1 Zn1 130.39(14) . .
C11 N1 Zn1 106.95(13) . .
C11 N1 C7 118.07(18) . .
C13 N2 Zn1 124.12(15) . .
C13 N2 C17 118.52(19) . .
C17 N2 Zn1 117.27(13) . .
C18 N3 Zn1 113.74(13) . .
C22 N3 Zn1 126.59(15) . .
C22 N3 C18 118.1(2) . .
C24 N4 Zn1 106.38(13) . .
C28 N4 Zn1 132.59(13) . .
C28 N4 C24 118.32(17) . .
C2 C1 C6 119.4(2) . .
C2 C1 C7 119.9(2) . .
C6 C1 C7 120.7(2) . .
C1 C2 H2 119.7 . .
C3 C2 C1 120.5(2) . .
C3 C2 H2 119.7 . .
C2 C3 H3 120.1 . .
C4 C3 C2 119.8(3) . .
C4 C3 H3 120.1 . .
C3 C4 H4 119.8 . .
C3 C4 C5 120.4(3) . .
C5 C4 H4 119.8 . .
C4 C5 H5 119.9 . .
C4 C5 C6 120.2(3) . .
C6 C5 H5 119.9 . .
C1 C6 H6 120.2 . .
C5 C6 C1 119.7(3) . .
C5 C6 H6 120.2 . .
N1 C7 C1 117.44(19) . .
N1 C7 C8 121.4(2) . .
C8 C7 C1 121.1(2) . .
C7 C8 H8 120.1 . .
C9 C8 C7 119.7(2) . .
C9 C8 H8 120.1 . .
C8 C9 H9 120.5 . .
C8 C9 C10 119.0(2) . .
C10 C9 H9 120.5 . .
C9 C10 H10 120.5 . .
C11 C10 C9 119.0(2) . .
C11 C10 H10 120.5 . .
N1 C11 C10 122.8(2) . .
N1 C11 C12 116.28(18) . .
C10 C11 C12 121.0(2) . .
O3 C12 C11 116.65(19) . .
O4 C12 O3 125.3(2) . .
O4 C12 C11 118.03(19) . .
N2 C13 H13 118.6 . .
N2 C13 C14 122.8(2) . .
C14 C13 H13 118.6 . .
C13 C14 H14 120.8 . .
C15 C14 C13 118.4(2) . .
C15 C14 H14 120.8 . .
C14 C15 H15 120.1 . .
C14 C15 C16 119.8(2) . .
C16 C15 H15 120.1 . .
C15 C16 H16 120.5 . .
C15 C16 C17 118.9(2) . .
C17 C16 H16 120.5 . .
N2 C17 C16 121.54(19) . .
N2 C17 C18 115.84(18) . .
C16 C17 C18 122.6(2) . .
N3 C18 C17 115.59(19) . .
N3 C18 C19 121.4(2) . .
C19 C18 C17 123.0(2) . .
C18 C19 H19 120.3 . .
C20 C19 C18 119.3(2) . .
C20 C19 H19 120.3 . .
C19 C20 H20 120.4 . .
C21 C20 C19 119.3(2) . .
C21 C20 H20 120.4 . .
C20 C21 H21 120.7 . .
C20 C21 C22 118.5(2) . .
C22 C21 H21 120.7 . .
N3 C22 C21 123.2(2) . .
N3 C22 H22 118.4 . .
C21 C22 H22 118.4 . .
O1 C23 C24 116.77(18) . .
O2 C23 O1 125.7(2) . .
O2 C23 C24 117.55(19) . .
N4 C24 C23 117.20(17) . .
N4 C24 C25 122.8(2) . .
C25 C24 C23 120.03(19) . .
C24 C25 H25 120.5 . .
C26 C25 C24 119.0(2) . .
C26 C25 H25 120.5 . .
C25 C26 H26 120.6 . .
C25 C26 C27 118.8(2) . .
C27 C26 H26 120.6 . .
C26 C27 H27 120.0 . .
C26 C27 C28 119.9(2) . .
C28 C27 H27 120.0 . .
N4 C28 C27 121.1(2) . .
N4 C28 C29 119.00(18) . .
C27 C28 C29 119.74(19) . .
C30 C29 C28 119.7(2) . .
C30 C29 C34 118.4(2) . .
C34 C29 C28 121.7(2) . .
C29 C30 H30 119.7 . .
C31 C30 C29 120.6(2) . .
C31 C30 H30 119.7 . .
C30 C31 H31 119.8 . .
C32 C31 C30 120.5(2) . .
C32 C31 H31 119.8 . .
C31 C32 H32 120.1 . .
C33 C32 C31 119.7(2) . .
C33 C32 H32 120.1 . .
C32 C33 H33 120.0 . .
C32 C33 C34 120.1(2) . .
C34 C33 H33 120.0 . .
C29 C34 H34 119.7 . .
C33 C34 C29 120.7(2) . .
C33 C34 H34 119.7 . .
H5A O5 H5B 104.5 . .

loop_
_geom_bond_atom_site_label_1
_geom_bond_atom_site_label_2
_geom_bond_distance
_geom_bond_site_symmetry_2
Zn1 O1 2.0407(14) .
Zn1 O3 2.0411(15) .
Zn1 N1 2.2613(17) .
Zn1 N2 2.1301(17) .
Zn1 N3 2.2145(18) .
Zn1 N4 2.2900(16) .
O1 C23 1.267(3) .
O2 C23 1.241(2) .
O3 C12 1.266(3) .
O4 C12 1.240(3) .
N1 C7 1.353(3) .
N1 C11 1.347(3) .
N2 C13 1.337(3) .
N2 C17 1.348(3) .
N3 C18 1.349(3) .
N3 C22 1.335(3) .
N4 C24 1.349(3) .
N4 C28 1.347(3) .
C1 C2 1.387(3) .
C1 C6 1.394(3) .
C1 C7 1.479(3) .
C2 H2 0.9300 .
C2 C3 1.383(3) .
C3 H3 0.9300 .
C3 C4 1.375(4) .
C4 H4 0.9300 .
C4 C5 1.381(4) .
C5 H5 0.9300 .
C5 C6 1.385(4) .
C6 H6 0.9300 .
C7 C8 1.388(3) .
C8 H8 0.9300 .
C8 C9 1.373(3) .
C9 H9 0.9300 .
C9 C10 1.378(3) .
C10 H10 0.9300 .
C10 C11 1.377(3) .
C11 C12 1.513(3) .
C13 H13 0.9300 .
C13 C14 1.379(3) .
C14 H14 0.9300 .
C14 C15 1.370(4) .
C15 H15 0.9300 .
C15 C16 1.376(3) .
C16 H16 0.9300 .
C16 C17 1.385(3) .
C17 C18 1.481(3) .
C18 C19 1.387(3) .
C19 H19 0.9300 .
C19 C20 1.374(3) .
C20 H20 0.9300 .
C20 C21 1.374(4) .
C21 H21 0.9300 .
C21 C22 1.375(3) .
C22 H22 0.9300 .
C23 C24 1.518(3) .
C24 C25 1.379(3) .
C25 H25 0.9300 .
C25 C26 1.374(3) .
C26 H26 0.9300 .
C26 C27 1.378(3) .
C27 H27 0.9300 .
C27 C28 1.392(3) .
C28 C29 1.483(3) .
C29 C30 1.384(3) .
C29 C34 1.390(3) .
C30 H30 0.9300 .
C30 C31 1.381(3) .
C31 H31 0.9300 .
C31 C32 1.376(4) .
C32 H32 0.9300 .
C32 C33 1.371(4) .
C33 H33 0.9300 .
C33 C34 1.387(3) .
C34 H34 0.9300 .
O5 H5A 0.8502 .
O5 H5B 0.8499 .

loop_
_geom_torsion_atom_site_label_1
_geom_torsion_atom_site_label_2
_geom_torsion_atom_site_label_3
_geom_torsion_atom_site_label_4
_geom_torsion
_geom_torsion_site_symmetry_1
_geom_torsion_site_symmetry_2
_geom_torsion_site_symmetry_3
_geom_torsion_site_symmetry_4
Zn1 O1 C23 O2 162.83(19) . . . .
Zn1 O1 C23 C24 -15.7(3) . . . .
Zn1 O3 C12 O4 -179.95(16) . . . .
Zn1 O3 C12 C11 0.4(2) . . . .
Zn1 N1 C7 C1 31.1(3) . . . .
Zn1 N1 C7 C8 -150.17(16) . . . .
Zn1 N1 C11 C10 157.89(17) . . . .
Zn1 N1 C11 C12 -21.74(19) . . . .
Zn1 N2 C13 C14 175.96(18) . . . .
Zn1 N2 C17 C16 -176.59(16) . . . .
Zn1 N2 C17 C18 1.6(2) . . . .
Zn1 N3 C18 C17 16.0(2) . . . .
Zn1 N3 C18 C19 -164.69(17) . . . .
Zn1 N3 C22 C21 161.70(18) . . . .
Zn1 N4 C24 C23 16.1(2) . . . .
Zn1 N4 C24 C25 -163.30(18) . . . .
Zn1 N4 C28 C27 156.21(17) . . . .
Zn1 N4 C28 C29 -28.0(3) . . . .
O1 C23 C24 N4 -2.5(3) . . . .
O1 C23 C24 C25 176.9(2) . . . .
O2 C23 C24 N4 178.9(2) . . . .
O2 C23 C24 C25 -1.8(3) . . . .
N1 C7 C8 C9 -1.7(3) . . . .
N1 C11 C12 O3 16.3(3) . . . .
N1 C11 C12 O4 -163.34(18) . . . .
N2 C13 C14 C15 0.7(4) . . . .
N2 C17 C18 N3 -12.1(3) . . . .
N2 C17 C18 C19 168.6(2) . . . .
N3 C18 C19 C20 0.2(3) . . . .
N4 C24 C25 C26 1.6(4) . . . .
N4 C28 C29 C30 -45.3(3) . . . .
N4 C28 C29 C34 139.1(2) . . . .
C1 C2 C3 C4 0.4(4) . . . .
C1 C7 C8 C9 176.9(2) . . . .
C2 C1 C6 C5 -2.0(3) . . . .
C2 C1 C7 N1 45.6(3) . . . .
C2 C1 C7 C8 -133.1(2) . . . .
C2 C3 C4 C5 -0.5(4) . . . .
C3 C4 C5 C6 -0.7(4) . . . .
C4 C5 C6 C1 2.0(4) . . . .
C6 C1 C2 C3 0.8(3) . . . .
C6 C1 C7 N1 -136.2(2) . . . .
C6 C1 C7 C8 45.1(3) . . . .
C7 N1 C11 C10 -0.6(3) . . . .
C7 N1 C11 C12 179.80(17) . . . .
C7 C1 C2 C3 179.0(2) . . . .
C7 C1 C6 C5 179.8(2) . . . .
C7 C8 C9 C10 -0.8(3) . . . .
C8 C9 C10 C11 2.5(3) . . . .
C9 C10 C11 N1 -1.9(3) . . . .
C9 C10 C11 C12 177.73(19) . . . .
C10 C11 C12 O3 -163.30(19) . . . .
C10 C11 C12 O4 17.0(3) . . . .
C11 N1 C7 C1 -176.33(17) . . . .
C11 N1 C7 C8 2.4(3) . . . .
C13 N2 C17 C16 0.1(3) . . . .
C13 N2 C17 C18 178.29(18) . . . .
C13 C14 C15 C16 -0.5(4) . . . .
C14 C15 C16 C17 0.1(4) . . . .
C15 C16 C17 N2 0.1(3) . . . .
C15 C16 C17 C18 -178.0(2) . . . .
C16 C17 C18 N3 166.1(2) . . . .
C16 C17 C18 C19 -13.2(3) . . . .
C17 N2 C13 C14 -0.5(3) . . . .
C17 C18 C19 C20 179.5(2) . . . .
C18 N3 C22 C21 -3.2(3) . . . .
C18 C19 C20 C21 -1.4(4) . . . .
C19 C20 C21 C22 0.4(4) . . . .
C20 C21 C22 N3 1.9(4) . . . .
C22 N3 C18 C17 -177.27(18) . . . .
C22 N3 C18 C19 2.1(3) . . . .
C23 C24 C25 C26 -177.8(2) . . . .
C24 N4 C28 C27 -2.3(3) . . . .
C24 N4 C28 C29 173.54(19) . . . .
C24 C25 C26 C27 -1.5(4) . . . .
C25 C26 C27 C28 -0.3(4) . . . .
C26 C27 C28 N4 2.3(3) . . . .
C26 C27 C28 C29 -173.5(2) . . . .
C27 C28 C29 C30 130.5(2) . . . .
C27 C28 C29 C34 -45.0(3) . . . .
C28 N4 C24 C23 179.73(19) . . . .
C28 N4 C24 C25 0.4(3) . . . .
C28 C29 C30 C31 -174.7(2) . . . .
C28 C29 C34 C33 176.0(2) . . . .
C29 C30 C31 C32 -1.5(4) . . . .
C30 C29 C34 C33 0.3(4) . . . .
C30 C31 C32 C33 0.6(4) . . . .
C31 C32 C33 C34 0.7(4) . . . .
C32 C33 C34 C29 -1.2(4) . . . .
C34 C29 C30 C31 1.0(3) . . . .
